data_1511917
loop_
_publ_author_name
'Suzuki, Takahiro'
'Miyajima, Yuria'
'Suzuki, Kaname'
'Iwakiri, Kanako'
'Koshimizu, Masaki'
'Hirai, Go'
'Sodeoka, Mikiko'
'Kobayashi, Susumu'

_publ_section_title
;
 Unexpected Diels-Alder/Carbonyl-ene Cascade toward the Biomimetic
 Synthesis of Chloropupukeananin.
;
_journal_issue 7
_journal_name_full 'Organic letters'
_journal_page_first 1748
_journal_page_last 1751
_journal_paper_doi 10.1021/ol400549q
_journal_volume 15
_journal_year 2013
_chemical_formula_moiety '2(C27 H27 Cl O8), C4 H8 O2'
_chemical_formula_sum 'C58 H62 Cl2 O18'
_chemical_formula_weight 1117.98
_chemical_name_systematic
;

 ?

;
_space_group_IT_number 14
_symmetry_cell_setting monoclinic
_symmetry_space_group_name_Hall '-P 2yn'
_symmetry_space_group_name_H-M 'P 1 21/n 1'
_atom_sites_solution_hydrogens geom
_atom_sites_solution_primary direct
_atom_sites_solution_secondary difmap
_audit_creation_method SHELXL-97
_cell_angle_alpha 90.00
_cell_angle_beta 98.997(2)
_cell_angle_gamma 90.00
_cell_formula_units_Z 4
_cell_length_a 13.2073(18)
_cell_length_b 19.249(3)
_cell_length_c 21.407(3)
_cell_measurement_reflns_used 2503
_cell_measurement_temperature 173(1)
_cell_measurement_theta_max 20.84
_cell_measurement_theta_min 2.20
_cell_volume 5375.3(13)
_computing_cell_refinement 'Bruker SMART'
_computing_data_collection 'Bruker SMART'
_computing_data_reduction 'Bruker SAINT'
_computing_molecular_graphics 'Bruker SHELXTL'
_computing_publication_material 'Bruker SHELXTL'
_computing_structure_refinement 'SHELXL-97 (Sheldrick, 1997)'
_computing_structure_solution 'SHELXS-97 (Sheldrick, 1990)'
_diffrn_ambient_temperature 173(1)
_diffrn_detector_area_resol_mean 8.333
_diffrn_measured_fraction_theta_full 0.999
_diffrn_measured_fraction_theta_max 0.985
_diffrn_measurement_device_type 'CCD area detector'
_diffrn_measurement_method 'phi and omega scans'
_diffrn_radiation_monochromator graphite
_diffrn_radiation_source 'fine-focus sealed tube'
_diffrn_radiation_type MoK\a
_diffrn_radiation_wavelength 0.71073
_diffrn_reflns_av_R_equivalents 0.0789
_diffrn_reflns_av_sigmaI/netI 0.1217
_diffrn_reflns_limit_h_max 16
_diffrn_reflns_limit_h_min -17
_diffrn_reflns_limit_k_max 17
_diffrn_reflns_limit_k_min -24
_diffrn_reflns_limit_l_max 16
_diffrn_reflns_limit_l_min -27
_diffrn_reflns_number 29447
_diffrn_reflns_theta_full 25.00
_diffrn_reflns_theta_max 27.49
_diffrn_reflns_theta_min 1.96
_exptl_absorpt_coefficient_mu 0.197
_exptl_absorpt_correction_T_max 0.9961
_exptl_absorpt_correction_T_min 0.9617
_exptl_absorpt_correction_type empirical
_exptl_absorpt_process_details
;
SADABS; Sheldrick 1996
;
_exptl_crystal_colour colorless
_exptl_crystal_density_diffrn 1.381
_exptl_crystal_density_method 'not measured'
_exptl_crystal_description prism
_exptl_crystal_F_000 2352
_exptl_crystal_size_max 0.20
_exptl_crystal_size_mid 0.02
_exptl_crystal_size_min 0.02
_refine_diff_density_max 0.490
_refine_diff_density_min -0.400
_refine_diff_density_rms 0.064
_refine_ls_extinction_method none
_refine_ls_goodness_of_fit_ref 1.130
_refine_ls_hydrogen_treatment mixed
_refine_ls_matrix_type full
_refine_ls_number_parameters 718
_refine_ls_number_reflns 12148
_refine_ls_number_restraints 0
_refine_ls_restrained_S_all 1.130
_refine_ls_R_factor_all 0.1440
_refine_ls_R_factor_gt 0.0629
_refine_ls_shift/su_max 0.001
_refine_ls_shift/su_mean 0.000
_refine_ls_structure_factor_coef Fsqd
_refine_ls_weighting_details 'calc w=1/[\s^2^(Fo^2^)+(0.0000P)^2^+0.0000P] where P=(Fo^2^+2Fc^2^)/3'
_refine_ls_weighting_scheme calc
_refine_ls_wR_factor_gt 0.0692
_refine_ls_wR_factor_ref 0.0804
_reflns_number_gt 6325
_reflns_number_total 12148
_reflns_threshold_expression >2sigma(I)
_cod_data_source_file ol400549q_si_001.cif
_cod_data_source_block cpk_ene
_cod_depositor_comments
;
The following automatic conversions were performed:

'_symmetry_cell_setting' value 'Monoclinic' changed to 'monoclinic'
according to /home/saulius/struct/CIF-dictionaries/cif_core.dic
dictionary named 'cif_core.dic' version 2.4.2 from 2011-04-26.

Automatic conversion script
Id: cif_fix_values 1891 2012-01-12 08:04:46Z andrius 
;
_cod_original_cell_volume 5375.3(12)
_cod_original_sg_symbol_H-M P2(1)/n
_cod_database_code 1511917

loop_
_symmetry_equiv_pos_as_xyz
'x, y, z'
'-x+1/2, y+1/2, -z+1/2'
'-x, -y, -z'
'x-1/2, -y-1/2, z-1/2'

loop_
_atom_site_label
_atom_site_type_symbol
_atom_site_fract_x
_atom_site_fract_y
_atom_site_fract_z
_atom_site_U_iso_or_equiv
_atom_site_adp_type
_atom_site_occupancy
_atom_site_symmetry_multiplicity
_atom_site_calc_flag
_atom_site_refinement_flags
C1 C 0.7418(2) 0.25328(14) 0.19393(12) 0.0258(7) Uani 1 1 d .
C2 C 0.7315(2) 0.33126(13) 0.18148(12) 0.0208(6) Uani 1 1 d .
C3 C 0.8321(2) 0.36386(12) 0.16710(12) 0.0233(7) Uani 1 1 d .
H3A H 0.8509 0.3423 0.1285 0.028 Uiso 1 1 calc R
H3B H 0.8879 0.3543 0.2026 0.028 Uiso 1 1 calc R
C4 C 0.8207(2) 0.44441(13) 0.15710(11) 0.0218(6) Uani 1 1 d .
C5 C 0.8626(2) 0.48042(12) 0.21857(11) 0.0217(7) Uani 1 1 d .
H5 H 0.9307 0.4975 0.2283 0.026 Uiso 1 1 calc R
C6 C 0.7937(2) 0.48560(12) 0.25746(12) 0.0199(6) Uani 1 1 d .
C7 C 0.6942(2) 0.45153(13) 0.22466(11) 0.0202(6) Uani 1 1 d .
C8 C 0.7046(2) 0.46029(12) 0.15316(12) 0.0214(7) Uani 1 1 d .
C9 C 0.6381(2) 0.41116(14) 0.10994(12) 0.0202(6) Uani 1 1 d .
C10 C 0.6497(2) 0.34496(13) 0.12549(12) 0.0230(7) Uani 1 1 d .
H10 H 0.6098 0.3091 0.1033 0.028 Uiso 1 1 calc R
C11 C 0.6994(2) 0.36992(13) 0.23902(12) 0.0220(7) Uani 1 1 d .
C12 C 0.8126(2) 0.51025(12) 0.32343(11) 0.0195(6) Uani 1 1 d .
C13 C 0.9243(2) 0.52354(13) 0.35092(12) 0.0234(7) Uani 1 1 d .
H13 H 0.9660 0.4856 0.3356 0.028 Uiso 1 1 calc R
C14 C 0.8661(2) 0.56672(14) 0.44950(12) 0.0312(8) Uani 1 1 d .
H14A H 0.8817 0.5668 0.4963 0.037 Uiso 1 1 calc R
H14B H 0.8704 0.6151 0.4345 0.037 Uiso 1 1 calc R
C15 C 0.7589(2) 0.53837(14) 0.42833(12) 0.0325(8) Uani 1 1 d .
H15A H 0.7484 0.4973 0.4544 0.039 Uiso 1 1 calc R
H15B H 0.7081 0.5741 0.4357 0.039 Uiso 1 1 calc R
C16 C 0.7403(2) 0.51807(12) 0.35988(11) 0.0246(7) Uani 1 1 d .
H16 H 0.6713 0.5101 0.3409 0.030 Uiso 1 1 calc R
C17 C 0.9431(2) 0.52154(13) 0.42249(11) 0.0263(7) Uani 1 1 d .
H17A H 1.0134 0.5382 0.4382 0.032 Uiso 1 1 calc R
H17B H 0.9375 0.4731 0.4370 0.032 Uiso 1 1 calc R
C18 C 0.7550(2) 0.35774(13) 0.35278(13) 0.0278(7) Uani 1 1 d .
C19 C 0.6466(2) 0.36305(13) 0.35864(12) 0.0246(7) Uani 1 1 d .
C20 C 0.5738(2) 0.35601(12) 0.30552(12) 0.0227(7) Uani 1 1 d .
C21 C 0.4706(2) 0.35526(12) 0.30922(13) 0.0282(7) Uani 1 1 d .
H21 H 0.4211 0.3495 0.2723 0.034 Uiso 1 1 calc R
C22 C 0.4407(2) 0.36307(13) 0.36814(13) 0.0351(8) Uani 1 1 d .
H22 H 0.3698 0.3629 0.3716 0.042 Uiso 1 1 calc R
C23 C 0.6158(2) 0.37054(14) 0.41773(13) 0.0346(8) Uani 1 1 d .
H23 H 0.6653 0.3752 0.4548 0.042 Uiso 1 1 calc R
C24 C 0.8690(2) 0.46700(13) 0.10010(12) 0.0308(7) Uani 1 1 d .
H24A H 0.8669 0.5178 0.0967 0.046 Uiso 1 1 calc R
H24B H 0.8307 0.4465 0.0616 0.046 Uiso 1 1 calc R
H24C H 0.9403 0.4512 0.1054 0.046 Uiso 1 1 calc R
C25 C 0.5183(2) 0.39070(13) 0.01866(12) 0.0358(8) Uani 1 1 d .
H25A H 0.5654 0.3585 0.0024 0.054 Uiso 1 1 calc R
H25B H 0.4779 0.4155 -0.0167 0.054 Uiso 1 1 calc R
H25C H 0.4723 0.3646 0.0418 0.054 Uiso 1 1 calc R
C26 C 0.5126(3) 0.37109(14) 0.42176(14) 0.0396(8) Uani 1 1 d .
H26 H 0.4910 0.3770 0.4617 0.048 Uiso 1 1 calc R
C27 C 0.8503(2) 0.16113(13) 0.23387(14) 0.0444(9) Uani 1 1 d .
H27A H 0.7976 0.1438 0.2575 0.067 Uiso 1 1 calc R
H27B H 0.9183 0.1534 0.2586 0.067 Uiso 1 1 calc R
H27C H 0.8452 0.1363 0.1935 0.067 Uiso 1 1 calc R
C28 C 0.2199(2) 0.28747(15) 0.21126(13) 0.0304(7) Uani 1 1 d .
C29 C 0.2293(2) 0.21128(13) 0.19346(12) 0.0247(7) Uani 1 1 d .
C30 C 0.1232(2) 0.17610(13) 0.17567(12) 0.0276(7) Uani 1 1 d .
H30A H 0.0842 0.1998 0.1384 0.033 Uiso 1 1 calc R
H30B H 0.0840 0.1808 0.2113 0.033 Uiso 1 1 calc R
C31 C 0.1351(2) 0.09759(13) 0.16034(12) 0.0268(7) Uani 1 1 d .
C32 C 0.1261(2) 0.05615(13) 0.21899(12) 0.0253(7) Uani 1 1 d .
H32 H 0.0636 0.0369 0.2277 0.030 Uiso 1 1 calc R
C33 C 0.2161(2) 0.04940(12) 0.25747(12) 0.0213(7) Uani 1 1 d .
C34 C 0.2964(2) 0.08911(13) 0.22731(12) 0.0217(7) Uani 1 1 d .
C35 C 0.2498(2) 0.08598(13) 0.15526(12) 0.0245(7) Uani 1 1 d .
C36 C 0.2936(2) 0.14154(14) 0.11707(12) 0.0253(7) Uani 1 1 d .
C37 C 0.2843(2) 0.20574(14) 0.13741(12) 0.0274(7) Uani 1 1 d .
H37 H 0.3101 0.2450 0.1182 0.033 Uiso 1 1 calc R
C38 C 0.2933(2) 0.16919(13) 0.24762(12) 0.0230(7) Uani 1 1 d .
C39 C 0.2324(2) 0.01932(12) 0.32138(11) 0.0206(7) Uani 1 1 d .
C40 C 0.1376(2) 0.00918(13) 0.35170(11) 0.0233(7) Uani 1 1 d .
H40 H 0.0929 0.0509 0.3415 0.028 Uiso 1 1 calc R
C41 C 0.1616(2) 0.00345(14) 0.42302(12) 0.0300(7) Uani 1 1 d .
H41A H 0.0988 -0.0094 0.4401 0.036 Uiso 1 1 calc R
H41B H 0.1856 0.0489 0.4412 0.036 Uiso 1 1 calc R
C42 C 0.2443(2) -0.05136(14) 0.44185(12) 0.0315(7) Uani 1 1 d .
H42A H 0.2570 -0.0566 0.4884 0.038 Uiso 1 1 calc R
H42B H 0.2211 -0.0967 0.4230 0.038 Uiso 1 1 calc R
C43 C 0.3428(2) -0.02927(14) 0.41862(12) 0.0349(8) Uani 1 1 d .
H43A H 0.3787 0.0054 0.4484 0.042 Uiso 1 1 calc R
H43B H 0.3882 -0.0702 0.4187 0.042 Uiso 1 1 calc R
C44 C 0.3241(2) 0.00147(13) 0.35322(12) 0.0264(7) Uani 1 1 d .
H44 H 0.3822 0.0088 0.3328 0.032 Uiso 1 1 calc R
C45 C 0.2980(2) 0.16849(13) 0.36214(13) 0.0300(8) Uani 1 1 d .
C46 C 0.4094(2) 0.16842(13) 0.36709(13) 0.0270(7) Uani 1 1 d .
C47 C 0.4532(2) 0.18330(13) 0.31387(13) 0.0265(7) Uani 1 1 d .
C48 C 0.5586(2) 0.18786(13) 0.31717(14) 0.0342(8) Uani 1 1 d .
H48 H 0.5882 0.1974 0.2804 0.041 Uiso 1 1 calc R
C49 C 0.6197(2) 0.17817(14) 0.37526(16) 0.0428(9) Uani 1 1 d .
H49 H 0.6920 0.1819 0.3784 0.051 Uiso 1 1 calc R
C50 C 0.5767(3) 0.16296(15) 0.42917(15) 0.0472(10) Uani 1 1 d .
H50 H 0.6196 0.1561 0.4686 0.057 Uiso 1 1 calc R
C51 C 0.4722(3) 0.15797(13) 0.42503(14) 0.0396(8) Uani 1 1 d .
H51 H 0.4426 0.1474 0.4616 0.048 Uiso 1 1 calc R
C52 C 0.0588(2) 0.07659(14) 0.10260(12) 0.0384(8) Uani 1 1 d .
H52A H 0.0598 0.0260 0.0977 0.058 Uiso 1 1 calc R
H52B H 0.0777 0.0987 0.0648 0.058 Uiso 1 1 calc R
H52C H -0.0101 0.0916 0.1081 0.058 Uiso 1 1 calc R
C53 C 0.3928(2) 0.17335(14) 0.04000(12) 0.0426(9) Uani 1 1 d .
H53A H 0.3453 0.2106 0.0238 0.064 Uiso 1 1 calc R
H53B H 0.4237 0.1536 0.0052 0.064 Uiso 1 1 calc R
H53C H 0.4468 0.1922 0.0721 0.064 Uiso 1 1 calc R
C54 C 0.1305(3) 0.37038(14) 0.26303(14) 0.0514(10) Uani 1 1 d .
H54A H 0.1934 0.3866 0.2894 0.077 Uiso 1 1 calc R
H54B H 0.0734 0.3729 0.2872 0.077 Uiso 1 1 calc R
H54C H 0.1155 0.3998 0.2254 0.077 Uiso 1 1 calc R
C55 C 0.4509(3) 0.77819(19) 0.09872(18) 0.0728(13) Uani 1 1 d .
H55A H 0.4840 0.8242 0.0973 0.087 Uiso 1 1 calc R
H55B H 0.4105 0.7785 0.1339 0.087 Uiso 1 1 calc R
C56 C 0.2194(3) 0.77141(15) -0.02344(14) 0.0539(10) Uani 1 1 d .
H56A H 0.1518 0.7927 -0.0241 0.081 Uiso 1 1 calc R
H56B H 0.2129 0.7207 -0.0224 0.081 Uiso 1 1 calc R
H56C H 0.2471 0.7852 -0.0615 0.081 Uiso 1 1 calc R
C57 C 0.2898(3) 0.79519(16) 0.03375(16) 0.0438(9) Uani 1 1 d .
C58 C 0.5291(4) 0.72464(19) 0.10981(18) 0.1022(18) Uani 1 1 d .
H58A H 0.4963 0.6792 0.1117 0.153 Uiso 1 1 calc R
H58B H 0.5739 0.7337 0.1499 0.153 Uiso 1 1 calc R
H58C H 0.5698 0.7249 0.0753 0.153 Uiso 1 1 calc R
Cl1 Cl 0.67705(6) 0.54872(3) 0.13013(3) 0.02833(18) Uani 1 1 d .
Cl2 Cl 0.27036(6) 0.00160(3) 0.12465(3) 0.0341(2) Uani 1 1 d .
H59 H 0.117(3) -0.0841(16) 0.3194(15) 0.080(14) Uiso 1 1 d .
O1 O 0.57636(14) 0.43989(8) 0.06064(8) 0.0259(5) Uani 1 1 d .
O2 O 0.60565(13) 0.48172(8) 0.24101(8) 0.0233(4) Uani 1 1 d .
H2 H 0.5538 0.4653 0.2180 0.035 Uiso 1 1 calc R
O3 O 0.95895(13) 0.58898(8) 0.32766(8) 0.0260(5) Uani 1 1 d .
H3 H 0.9114 0.6183 0.3249 0.039 Uiso 1 1 calc R
O4 O 0.60239(14) 0.34416(8) 0.24679(8) 0.0240(5) Uani 1 1 d .
O5 O 0.77620(13) 0.35329(8) 0.29202(8) 0.0229(4) Uani 1 1 d .
O6 O 0.82570(16) 0.35367(9) 0.39548(8) 0.0391(6) Uani 1 1 d .
O7 O 0.67280(16) 0.21238(9) 0.17930(9) 0.0387(6) Uani 1 1 d .
O8 O 0.83498(15) 0.23519(9) 0.22188(9) 0.0346(5) Uani 1 1 d .
O9 O 0.33819(15) 0.12007(9) 0.06766(8) 0.0321(5) Uani 1 1 d .
O10 O 0.39490(13) 0.06113(9) 0.24182(8) 0.0245(5) Uani 1 1 d .
H10A H 0.4330 0.0790 0.2183 0.037 Uiso 1 1 calc R
O11 O 0.07958(15) -0.05150(11) 0.32542(9) 0.0275(5) Uani 1 1 d .
O12 O 0.24485(14) 0.17809(8) 0.30238(8) 0.0256(5) Uani 1 1 d .
O13 O 0.39337(14) 0.19790(8) 0.25712(8) 0.0270(5) Uani 1 1 d .
O14 O 0.25002(16) 0.16518(9) 0.40546(8) 0.0380(6) Uani 1 1 d .
O15 O 0.14385(16) 0.29879(9) 0.24389(9) 0.0403(6) Uani 1 1 d .
O16 O 0.27375(15) 0.33309(9) 0.19565(10) 0.0412(6) Uani 1 1 d .
O17 O 0.26920(19) 0.83623(11) 0.07277(11) 0.0698(8) Uani 1 1 d .
O18 O 0.38260(19) 0.76557(10) 0.03881(10) 0.0476(6) Uani 1 1 d .

loop_
_atom_site_aniso_label
_atom_site_aniso_U_11
_atom_site_aniso_U_22
_atom_site_aniso_U_33
_atom_site_aniso_U_23
_atom_site_aniso_U_13
_atom_site_aniso_U_12
C1 0.032(2) 0.0249(18) 0.0223(16) -0.0016(13) 0.0083(15) 0.0028(15)
C2 0.0222(18) 0.0176(15) 0.0235(15) 0.0005(12) 0.0067(13) -0.0007(13)
C3 0.0230(18) 0.0222(16) 0.0263(15) -0.0046(12) 0.0091(13) -0.0003(13)
C4 0.0229(18) 0.0223(16) 0.0210(14) 0.0001(12) 0.0060(13) -0.0026(13)
C5 0.0201(18) 0.0209(16) 0.0239(15) 0.0018(12) 0.0021(13) -0.0051(12)
C6 0.0206(18) 0.0181(16) 0.0203(14) 0.0012(12) 0.0008(13) -0.0018(13)
C7 0.0191(17) 0.0176(16) 0.0246(15) 0.0010(12) 0.0055(13) 0.0036(13)
C8 0.0238(18) 0.0128(15) 0.0277(15) 0.0021(12) 0.0045(13) -0.0006(13)
C9 0.0161(17) 0.0269(17) 0.0177(15) -0.0011(13) 0.0028(13) 0.0001(13)
C10 0.0204(18) 0.0231(17) 0.0266(16) -0.0062(13) 0.0072(13) -0.0045(13)
C11 0.0200(18) 0.0228(17) 0.0235(15) 0.0003(13) 0.0047(13) -0.0034(13)
C12 0.0213(18) 0.0157(15) 0.0205(14) 0.0005(12) -0.0001(13) 0.0033(12)
C13 0.0254(19) 0.0175(16) 0.0273(16) -0.0017(12) 0.0040(14) 0.0031(13)
C14 0.034(2) 0.0361(19) 0.0224(16) -0.0071(14) 0.0009(14) -0.0013(15)
C15 0.032(2) 0.0393(19) 0.0277(16) -0.0066(14) 0.0100(15) 0.0023(15)
C16 0.0245(18) 0.0244(17) 0.0238(16) -0.0045(13) -0.0004(14) -0.0011(13)
C17 0.0267(19) 0.0260(17) 0.0251(16) -0.0034(13) 0.0004(14) -0.0034(13)
C18 0.038(2) 0.0192(17) 0.0265(17) 0.0010(14) 0.0056(16) 0.0046(15)
C19 0.0273(19) 0.0207(16) 0.0270(16) 0.0047(13) 0.0081(14) 0.0040(13)
C20 0.0247(19) 0.0167(16) 0.0278(16) 0.0031(13) 0.0075(14) -0.0006(13)
C21 0.028(2) 0.0254(17) 0.0320(17) 0.0057(14) 0.0065(15) -0.0014(14)
C22 0.033(2) 0.0316(19) 0.045(2) 0.0026(15) 0.0196(17) -0.0009(15)
C23 0.037(2) 0.0367(19) 0.0307(17) 0.0009(15) 0.0074(16) -0.0016(16)
C24 0.031(2) 0.0328(18) 0.0307(16) -0.0029(14) 0.0124(15) -0.0044(14)
C25 0.032(2) 0.043(2) 0.0285(17) -0.0096(15) -0.0082(15) 0.0006(15)
C26 0.048(2) 0.046(2) 0.0277(18) -0.0028(15) 0.0160(17) -0.0001(18)
C27 0.048(2) 0.0235(19) 0.060(2) 0.0066(16) 0.0051(18) 0.0087(16)
C28 0.029(2) 0.031(2) 0.0295(17) 0.0037(15) -0.0023(15) 0.0044(16)
C29 0.0277(19) 0.0198(16) 0.0261(16) 0.0030(13) 0.0027(14) 0.0004(14)
C30 0.0231(19) 0.0290(18) 0.0302(16) 0.0030(13) 0.0024(14) -0.0009(14)
C31 0.0255(19) 0.0265(18) 0.0266(16) 0.0037(13) -0.0016(14) -0.0041(14)
C32 0.0234(18) 0.0237(17) 0.0288(16) 0.0006(13) 0.0046(14) -0.0072(14)
C33 0.0257(19) 0.0149(15) 0.0236(15) -0.0016(12) 0.0050(14) -0.0010(13)
C34 0.0204(18) 0.0191(16) 0.0251(15) 0.0019(12) 0.0023(13) 0.0004(13)
C35 0.032(2) 0.0186(16) 0.0231(15) -0.0028(12) 0.0037(14) -0.0013(14)
C36 0.0265(19) 0.0288(18) 0.0196(15) 0.0043(14) 0.0007(14) -0.0005(14)
C37 0.0282(19) 0.0250(17) 0.0276(16) 0.0086(14) 0.0004(14) -0.0046(14)
C38 0.0188(18) 0.0261(17) 0.0243(16) 0.0010(13) 0.0037(14) -0.0025(13)
C39 0.0243(18) 0.0183(16) 0.0206(15) -0.0029(12) 0.0083(13) 0.0001(13)
C40 0.0269(18) 0.0180(16) 0.0260(15) -0.0011(13) 0.0073(14) -0.0002(13)
C41 0.031(2) 0.0343(18) 0.0271(16) -0.0005(14) 0.0116(14) -0.0069(15)
C42 0.033(2) 0.0416(19) 0.0207(15) 0.0070(14) 0.0067(14) -0.0030(16)
C43 0.031(2) 0.046(2) 0.0277(17) 0.0104(15) 0.0045(15) 0.0020(15)
C44 0.0224(18) 0.0326(17) 0.0265(16) 0.0049(14) 0.0110(14) -0.0003(14)
C45 0.044(2) 0.0177(17) 0.0273(17) -0.0060(13) 0.0030(17) -0.0002(15)
C46 0.033(2) 0.0185(16) 0.0273(17) -0.0007(13) -0.0028(15) -0.0004(14)
C47 0.029(2) 0.0149(16) 0.0326(17) -0.0018(13) -0.0041(15) 0.0005(14)
C48 0.031(2) 0.0217(18) 0.048(2) -0.0012(15) 0.0015(17) -0.0001(15)
C49 0.029(2) 0.0274(19) 0.067(2) -0.0053(17) -0.009(2) 0.0024(15)
C50 0.052(3) 0.036(2) 0.045(2) -0.0027(17) -0.019(2) 0.0082(18)
C51 0.055(3) 0.0287(19) 0.0331(18) 0.0013(15) -0.0014(18) 0.0057(17)
C52 0.035(2) 0.041(2) 0.0357(18) 0.0026(15) -0.0050(16) -0.0062(16)
C53 0.047(2) 0.051(2) 0.0318(18) 0.0126(16) 0.0147(17) -0.0033(18)
C54 0.071(3) 0.0261(19) 0.059(2) -0.0073(16) 0.017(2) 0.0125(18)
C55 0.054(3) 0.075(3) 0.089(3) -0.038(3) 0.009(3) -0.024(2)
C56 0.061(3) 0.049(2) 0.054(2) 0.0035(19) 0.014(2) 0.0058(19)
C57 0.055(3) 0.031(2) 0.053(2) 0.0023(17) 0.031(2) -0.0070(19)
C58 0.136(5) 0.065(3) 0.087(3) 0.008(3) -0.041(3) -0.029(3)
Cl1 0.0340(5) 0.0220(4) 0.0282(4) 0.0021(3) 0.0025(3) 0.0007(3)
Cl2 0.0476(5) 0.0267(4) 0.0291(4) -0.0032(3) 0.0095(4) -0.0012(4)
O1 0.0262(12) 0.0286(11) 0.0218(10) -0.0031(9) 0.0004(9) 0.0002(9)
O2 0.0180(12) 0.0251(11) 0.0270(11) -0.0036(8) 0.0045(9) 0.0028(9)
O3 0.0218(12) 0.0227(11) 0.0344(11) -0.0014(9) 0.0078(10) 0.0028(9)
O4 0.0231(12) 0.0247(11) 0.0255(11) -0.0030(8) 0.0075(9) -0.0041(9)
O5 0.0222(12) 0.0247(11) 0.0217(10) 0.0005(8) 0.0027(9) 0.0025(9)
O6 0.0377(15) 0.0501(14) 0.0277(11) 0.0068(10) -0.0008(11) 0.0100(11)
O7 0.0351(15) 0.0255(12) 0.0559(14) -0.0034(10) 0.0082(12) -0.0068(10)
O8 0.0360(15) 0.0199(12) 0.0459(13) 0.0021(9) 0.0001(11) 0.0044(10)
O9 0.0387(14) 0.0356(12) 0.0234(11) 0.0059(9) 0.0088(10) 0.0003(10)
O10 0.0213(12) 0.0270(11) 0.0270(11) 0.0061(8) 0.0093(9) 0.0019(9)
O11 0.0224(13) 0.0272(13) 0.0330(12) 0.0009(10) 0.0048(10) -0.0024(11)
O12 0.0262(12) 0.0261(11) 0.0252(11) -0.0007(9) 0.0066(9) 0.0008(9)
O13 0.0229(12) 0.0274(11) 0.0299(11) 0.0026(9) 0.0013(10) -0.0030(9)
O14 0.0541(16) 0.0349(13) 0.0277(11) -0.0034(10) 0.0149(11) 0.0033(11)
O15 0.0535(16) 0.0224(12) 0.0484(13) 0.0012(10) 0.0184(12) 0.0053(11)
O16 0.0331(14) 0.0253(12) 0.0649(15) 0.0048(11) 0.0065(12) -0.0030(10)
O17 0.085(2) 0.0525(16) 0.0847(19) -0.0211(14) 0.0547(16) -0.0018(14)
O18 0.0525(18) 0.0421(14) 0.0528(15) -0.0079(11) 0.0223(14) -0.0071(12)

loop_
_atom_type_symbol
_atom_type_description
_atom_type_scat_dispersion_real
_atom_type_scat_dispersion_imag
_atom_type_scat_source
C C 0.0033 0.0016 'International Tables Vol C Tables 4.2.6.8 and 6.1.1.4'
H H 0.0000 0.0000 'International Tables Vol C Tables 4.2.6.8 and 6.1.1.4'
O O 0.0106 0.0060 'International Tables Vol C Tables 4.2.6.8 and 6.1.1.4'
Cl Cl 0.1484 0.1585 'International Tables Vol C Tables 4.2.6.8 and 6.1.1.4'

loop_
_geom_angle_atom_site_label_1
_geom_angle_atom_site_label_2
_geom_angle_atom_site_label_3
_geom_angle
O7 C1 O8 123.7(3)
O7 C1 C2 123.5(3)
O8 C1 C2 112.8(2)
C10 C2 C1 110.1(2)
C10 C2 C3 107.6(2)
C1 C2 C3 112.3(2)
C10 C2 C11 107.2(2)
C1 C2 C11 111.1(2)
C3 C2 C11 108.3(2)
C2 C3 C4 111.2(2)
C2 C3 H3A 109.4
C4 C3 H3A 109.4
C2 C3 H3B 109.4
C4 C3 H3B 109.4
H3A C3 H3B 108.0
C5 C4 C24 115.0(2)
C5 C4 C8 100.4(2)
C24 C4 C8 115.7(2)
C5 C4 C3 108.6(2)
C24 C4 C3 110.3(2)
C8 C4 C3 106.0(2)
C6 C5 C4 112.7(2)
C6 C5 H5 123.7
C4 C5 H5 123.7
C5 C6 C12 126.4(3)
C5 C6 C7 107.6(2)
C12 C6 C7 125.5(2)
O2 C7 C6 113.4(2)
O2 C7 C8 113.8(2)
C6 C7 C8 101.6(2)
O2 C7 C11 111.8(2)
C6 C7 C11 108.9(2)
C8 C7 C11 106.61(19)
C9 C8 C4 112.7(2)
C9 C8 C7 113.7(2)
C4 C8 C7 99.3(2)
C9 C8 Cl1 110.71(18)
C4 C8 Cl1 110.96(18)
C7 C8 Cl1 109.02(17)
C10 C9 O1 128.7(2)
C10 C9 C8 114.7(2)
O1 C9 C8 116.5(2)
C9 C10 C2 114.2(2)
C9 C10 H10 122.9
C2 C10 H10 122.9
O4 C11 O5 111.8(2)
O4 C11 C2 107.0(2)
O5 C11 C2 105.8(2)
O4 C11 C7 110.9(2)
O5 C11 C7 112.0(2)
C2 C11 C7 109.1(2)
C16 C12 C6 124.6(2)
C16 C12 C13 119.6(2)
C6 C12 C13 115.7(2)
O3 C13 C17 111.0(2)
O3 C13 C12 110.6(2)
C17 C13 C12 112.5(2)
O3 C13 H13 107.5
C17 C13 H13 107.5
C12 C13 H13 107.5
C15 C14 C17 109.2(2)
C15 C14 H14A 109.8
C17 C14 H14A 109.8
C15 C14 H14B 109.8
C17 C14 H14B 109.8
H14A C14 H14B 108.3
C16 C15 C14 112.8(2)
C16 C15 H15A 109.0
C14 C15 H15A 109.0
C16 C15 H15B 109.0
C14 C15 H15B 109.0
H15A C15 H15B 107.8
C12 C16 C15 125.4(3)
C12 C16 H16 117.3
C15 C16 H16 117.3
C13 C17 C14 110.9(2)
C13 C17 H17A 109.5
C14 C17 H17A 109.5
C13 C17 H17B 109.5
C14 C17 H17B 109.5
H17A C17 H17B 108.0
O6 C18 O5 117.7(3)
O6 C18 C19 126.5(3)
O5 C18 C19 115.7(2)
C20 C19 C23 119.5(3)
C20 C19 C18 119.4(3)
C23 C19 C18 121.0(3)
C19 C20 C21 121.6(3)
C19 C20 O4 120.7(3)
C21 C20 O4 117.6(2)
C20 C21 C22 118.5(3)
C20 C21 H21 120.8
C22 C21 H21 120.8
C26 C22 C21 120.7(3)
C26 C22 H22 119.6
C21 C22 H22 119.6
C26 C23 C19 119.3(3)
C26 C23 H23 120.4
C19 C23 H23 120.4
C4 C24 H24A 109.5
C4 C24 H24B 109.5
H24A C24 H24B 109.5
C4 C24 H24C 109.5
H24A C24 H24C 109.5
H24B C24 H24C 109.5
O1 C25 H25A 109.5
O1 C25 H25B 109.5
H25A C25 H25B 109.5
O1 C25 H25C 109.5
H25A C25 H25C 109.5
H25B C25 H25C 109.5
C23 C26 C22 120.4(3)
C23 C26 H26 119.8
C22 C26 H26 119.8
O8 C27 H27A 109.5
O8 C27 H27B 109.5
H27A C27 H27B 109.5
O8 C27 H27C 109.5
H27A C27 H27C 109.5
H27B C27 H27C 109.5
O16 C28 O15 123.5(3)
O16 C28 C29 123.7(3)
O15 C28 C29 112.8(3)
C37 C29 C28 109.7(2)
C37 C29 C30 107.7(2)
C28 C29 C30 112.1(2)
C37 C29 C38 106.6(2)
C28 C29 C38 111.8(2)
C30 C29 C38 108.7(2)
C29 C30 C31 111.0(2)
C29 C30 H30A 109.4
C31 C30 H30A 109.4
C29 C30 H30B 109.4
C31 C30 H30B 109.4
H30A C30 H30B 108.0
C32 C31 C52 114.1(2)
C32 C31 C35 100.8(2)
C52 C31 C35 115.7(2)
C32 C31 C30 108.3(2)
C52 C31 C30 110.6(2)
C35 C31 C30 106.6(2)
C33 C32 C31 112.7(2)
C33 C32 H32 123.7
C31 C32 H32 123.7
C32 C33 C39 126.6(3)
C32 C33 C34 107.3(2)
C39 C33 C34 125.4(2)
O10 C34 C33 113.4(2)
O10 C34 C35 114.3(2)
C33 C34 C35 101.8(2)
O10 C34 C38 111.8(2)
C33 C34 C38 108.5(2)
C35 C34 C38 106.30(19)
C36 C35 C31 113.3(2)
C36 C35 C34 112.3(2)
C31 C35 C34 99.4(2)
C36 C35 Cl2 110.52(19)
C31 C35 Cl2 111.27(18)
C34 C35 Cl2 109.64(17)
C37 C36 O9 128.1(3)
C37 C36 C35 114.8(2)
O9 C36 C35 117.1(2)
C36 C37 C29 114.3(2)
C36 C37 H37 122.8
C29 C37 H37 122.8
O13 C38 O12 111.2(2)
O13 C38 C29 106.9(2)
O12 C38 C29 106.8(2)
O13 C38 C34 110.6(2)
O12 C38 C34 111.7(2)
C29 C38 C34 109.5(2)
C44 C39 C33 124.3(3)
C44 C39 C40 119.6(2)
C33 C39 C40 116.1(2)
O11 C40 C39 111.0(2)
O11 C40 C41 110.2(2)
C39 C40 C41 112.7(2)
O11 C40 H40 107.6
C39 C40 H40 107.6
C41 C40 H40 107.6
C40 C41 C42 110.2(2)
C40 C41 H41A 109.6
C42 C41 H41A 109.6
C40 C41 H41B 109.6
C42 C41 H41B 109.6
H41A C41 H41B 108.1
C43 C42 C41 109.5(2)
C43 C42 H42A 109.8
C41 C42 H42A 109.8
C43 C42 H42B 109.8
C41 C42 H42B 109.8
H42A C42 H42B 108.2
C44 C43 C42 112.9(2)
C44 C43 H43A 109.0
C42 C43 H43A 109.0
C44 C43 H43B 109.0
C42 C43 H43B 109.0
H43A C43 H43B 107.8
C39 C44 C43 125.3(3)
C39 C44 H44 117.3
C43 C44 H44 117.3
O14 C45 O12 118.1(3)
O14 C45 C46 126.2(3)
O12 C45 C46 115.5(3)
C47 C46 C51 119.6(3)
C47 C46 C45 119.1(3)
C51 C46 C45 121.1(3)
O13 C47 C48 117.9(3)
O13 C47 C46 120.9(3)
C48 C47 C46 121.1(3)
C47 C48 C49 118.5(3)
C47 C48 H48 120.7
C49 C48 H48 120.7
C48 C49 C50 121.0(3)
C48 C49 H49 119.5
C50 C49 H49 119.5
C51 C50 C49 119.8(3)
C51 C50 H50 120.1
C49 C50 H50 120.1
C50 C51 C46 119.9(3)
C50 C51 H51 120.0
C46 C51 H51 120.0
C31 C52 H52A 109.5
C31 C52 H52B 109.5
H52A C52 H52B 109.5
C31 C52 H52C 109.5
H52A C52 H52C 109.5
H52B C52 H52C 109.5
O9 C53 H53A 109.5
O9 C53 H53B 109.5
H53A C53 H53B 109.5
O9 C53 H53C 109.5
H53A C53 H53C 109.5
H53B C53 H53C 109.5
O15 C54 H54A 109.5
O15 C54 H54B 109.5
H54A C54 H54B 109.5
O15 C54 H54C 109.5
H54A C54 H54C 109.5
H54B C54 H54C 109.5
C58 C55 O18 110.5(3)
C58 C55 H55A 109.6
O18 C55 H55A 109.6
C58 C55 H55B 109.6
O18 C55 H55B 109.6
H55A C55 H55B 108.1
C57 C56 H56A 109.5
C57 C56 H56B 109.5
H56A C56 H56B 109.5
C57 C56 H56C 109.5
H56A C56 H56C 109.5
H56B C56 H56C 109.5
O17 C57 O18 121.5(3)
O17 C57 C56 126.1(4)
O18 C57 C56 112.4(3)
C55 C58 H58A 109.5
C55 C58 H58B 109.5
H58A C58 H58B 109.5
C55 C58 H58C 109.5
H58A C58 H58C 109.5
H58B C58 H58C 109.5
C9 O1 C25 114.62(19)
C7 O2 H2 109.5
C13 O3 H3 109.5
C20 O4 C11 115.5(2)
C18 O5 C11 120.7(2)
C1 O8 C27 115.4(2)
C36 O9 C53 114.4(2)
C34 O10 H10A 109.5
C40 O11 H59 112(2)
C45 O12 C38 121.2(2)
C47 O13 C38 116.3(2)
C28 O15 C54 116.0(2)
C57 O18 C55 115.4(3)

loop_
_geom_bond_atom_site_label_1
_geom_bond_atom_site_label_2
_geom_bond_distance
C1 O7 1.208(3)
C1 O8 1.328(3)
C1 C2 1.527(3)
C2 C10 1.507(3)
C2 C3 1.543(3)
C2 C11 1.554(3)
C3 C4 1.569(3)
C3 H3A 0.9900
C3 H3B 0.9900
C4 C5 1.514(3)
C4 C24 1.526(3)
C4 C8 1.553(4)
C5 C6 1.330(3)
C5 H5 0.9500
C6 C12 1.474(3)
C6 C7 1.536(3)
C7 O2 1.399(3)
C7 C8 1.567(3)
C7 C11 1.600(3)
C8 C9 1.505(3)
C8 Cl1 1.793(2)
C9 C10 1.320(3)
C9 O1 1.348(3)
C10 H10 0.9500
C11 O4 1.407(3)
C11 O5 1.435(3)
C12 C16 1.333(3)
C12 C13 1.521(3)
C13 O3 1.455(3)
C13 C17 1.514(3)
C13 H13 1.0000
C14 C15 1.518(3)
C14 C17 1.519(3)
C14 H14A 0.9900
C14 H14B 0.9900
C15 C16 1.499(3)
C15 H15A 0.9900
C15 H15B 0.9900
C16 H16 0.9500
C17 H17A 0.9900
C17 H17B 0.9900
C18 O6 1.203(3)
C18 O5 1.375(3)
C18 C19 1.459(4)
C19 C20 1.377(3)
C19 C23 1.396(3)
C20 C21 1.377(4)
C20 O4 1.387(3)
C21 C22 1.388(3)
C21 H21 0.9500
C22 C26 1.380(4)
C22 H22 0.9500
C23 C26 1.378(4)
C23 H23 0.9500
C24 H24A 0.9800
C24 H24B 0.9800
C24 H24C 0.9800
C25 O1 1.441(3)
C25 H25A 0.9800
C25 H25B 0.9800
C25 H25C 0.9800
C26 H26 0.9500
C27 O8 1.457(3)
C27 H27A 0.9800
C27 H27B 0.9800
C27 H27C 0.9800
C28 O16 1.209(3)
C28 O15 1.328(3)
C28 C29 1.525(3)
C29 C37 1.500(4)
C29 C30 1.550(3)
C29 C38 1.552(3)
C30 C31 1.560(3)
C30 H30A 0.9900
C30 H30B 0.9900
C31 C32 1.508(3)
C31 C52 1.522(3)
C31 C35 1.552(4)
C32 C33 1.342(3)
C32 H32 0.9500
C33 C39 1.470(3)
C33 C34 1.530(3)
C34 O10 1.398(3)
C34 C35 1.570(3)
C34 C38 1.604(3)
C35 C36 1.515(3)
C35 Cl2 1.788(3)
C36 C37 1.322(3)
C36 O9 1.353(3)
C37 H37 0.9500
C38 O13 1.417(3)
C38 O12 1.431(3)
C39 C44 1.339(3)
C39 C40 1.510(3)
C40 O11 1.460(3)
C40 C41 1.514(3)
C40 H40 1.0000
C41 C42 1.527(3)
C41 H41A 0.9900
C41 H41B 0.9900
C42 C43 1.524(4)
C42 H42A 0.9900
C42 H42B 0.9900
C43 C44 1.504(3)
C43 H43A 0.9900
C43 H43B 0.9900
C44 H44 0.9500
C45 O14 1.204(3)
C45 O12 1.372(3)
C45 C46 1.459(4)
C46 C47 1.386(4)
C46 C51 1.395(3)
C47 O13 1.371(3)
C47 C48 1.385(4)
C48 C49 1.385(4)
C48 H48 0.9500
C49 C50 1.395(4)
C49 H49 0.9500
C50 C51 1.372(4)
C50 H50 0.9500
C51 H51 0.9500
C52 H52A 0.9800
C52 H52B 0.9800
C52 H52C 0.9800
C53 O9 1.434(3)
C53 H53A 0.9800
C53 H53B 0.9800
C53 H53C 0.9800
C54 O15 1.456(3)
C54 H54A 0.9800
C54 H54B 0.9800
C54 H54C 0.9800
C55 C58 1.451(5)
C55 O18 1.468(4)
C55 H55A 0.9900
C55 H55B 0.9900
C56 C57 1.489(4)
C56 H56A 0.9800
C56 H56B 0.9800
C56 H56C 0.9800
C57 O17 1.211(3)
C57 O18 1.341(4)
C58 H58A 0.9800
C58 H58B 0.9800
C58 H58C 0.9800
O2 H2 0.8400
O3 H3 0.8400
O10 H10A 0.8400
O11 H59 0.82(3)

loop_
_geom_torsion_atom_site_label_1
_geom_torsion_atom_site_label_2
_geom_torsion_atom_site_label_3
_geom_torsion_atom_site_label_4
_geom_torsion
O7 C1 C2 C10 -26.4(4)
O8 C1 C2 C10 152.9(2)
O7 C1 C2 C3 -146.4(3)
O8 C1 C2 C3 32.9(3)
O7 C1 C2 C11 92.2(3)
O8 C1 C2 C11 -88.5(3)
C10 C2 C3 C4 60.8(3)
C1 C2 C3 C4 -177.8(2)
C11 C2 C3 C4 -54.7(3)
C2 C3 C4 C5 96.9(2)
C2 C3 C4 C24 -136.2(2)
C2 C3 C4 C8 -10.2(3)
C24 C4 C5 C6 150.7(2)
C8 C4 C5 C6 25.8(3)
C3 C4 C5 C6 -85.2(3)
C4 C5 C6 C12 172.4(2)
C4 C5 C6 C7 0.4(3)
C5 C6 C7 O2 -148.9(2)
C12 C6 C7 O2 39.0(3)
C5 C6 C7 C8 -26.3(3)
C12 C6 C7 C8 161.6(2)
C5 C6 C7 C11 86.0(2)
C12 C6 C7 C11 -86.2(3)
C5 C4 C8 C9 -159.7(2)
C24 C4 C8 C9 75.9(3)
C3 C4 C8 C9 -46.7(3)
C5 C4 C8 C7 -39.1(2)
C24 C4 C8 C7 -163.5(2)
C3 C4 C8 C7 73.9(2)
C5 C4 C8 Cl1 75.5(2)
C24 C4 C8 Cl1 -48.9(3)
C3 C4 C8 Cl1 -171.48(15)
O2 C7 C8 C9 -77.8(3)
C6 C7 C8 C9 159.9(2)
C11 C7 C8 C9 45.9(3)
O2 C7 C8 C4 162.3(2)
C6 C7 C8 C4 40.0(2)
C11 C7 C8 C4 -73.9(2)
O2 C7 C8 Cl1 46.2(3)
C6 C7 C8 Cl1 -76.0(2)
C11 C7 C8 Cl1 169.97(17)
C4 C8 C9 C10 58.4(3)
C7 C8 C9 C10 -53.6(3)
Cl1 C8 C9 C10 -176.68(19)
C4 C8 C9 O1 -120.8(2)
C7 C8 C9 O1 127.2(2)
Cl1 C8 C9 O1 4.1(3)
O1 C9 C10 C2 175.9(2)
C8 C9 C10 C2 -3.2(3)
C1 C2 C10 C9 -177.7(2)
C3 C2 C10 C9 -55.0(3)
C11 C2 C10 C9 61.3(3)
C10 C2 C11 O4 58.0(3)
C1 C2 C11 O4 -62.3(3)
C3 C2 C11 O4 173.92(19)
C10 C2 C11 O5 177.43(19)
C1 C2 C11 O5 57.1(3)
C3 C2 C11 O5 -66.7(2)
C10 C2 C11 C7 -61.9(3)
C1 C2 C11 C7 177.7(2)
C3 C2 C11 C7 53.9(3)
O2 C7 C11 O4 17.3(3)
C6 C7 C11 O4 143.4(2)
C8 C7 C11 O4 -107.6(2)
O2 C7 C11 O5 -108.4(2)
C6 C7 C11 O5 17.7(3)
C8 C7 C11 O5 126.7(2)
O2 C7 C11 C2 134.9(2)
C6 C7 C11 C2 -99.1(2)
C8 C7 C11 C2 9.9(3)
C5 C6 C12 C16 176.4(3)
C7 C6 C12 C16 -13.0(4)
C5 C6 C12 C13 -6.9(4)
C7 C6 C12 C13 163.8(2)
C16 C12 C13 O3 -105.8(3)
C6 C12 C13 O3 77.2(3)
C16 C12 C13 C17 18.9(3)
C6 C12 C13 C17 -158.1(2)
C17 C14 C15 C16 -43.5(3)
C6 C12 C16 C15 175.6(2)
C13 C12 C16 C15 -1.1(4)
C14 C15 C16 C12 14.1(4)
O3 C13 C17 C14 74.9(3)
C12 C13 C17 C14 -49.6(3)
C15 C14 C17 C13 62.4(3)
O6 C18 C19 C20 -169.5(3)
O5 C18 C19 C20 6.8(4)
O6 C18 C19 C23 6.2(4)
O5 C18 C19 C23 -177.5(2)
C23 C19 C20 C21 -0.8(4)
C18 C19 C20 C21 174.9(2)
C23 C19 C20 O4 -176.0(2)
C18 C19 C20 O4 -0.2(4)
C19 C20 C21 C22 1.1(4)
O4 C20 C21 C22 176.4(2)
C20 C21 C22 C26 -0.3(4)
C20 C19 C23 C26 -0.3(4)
C18 C19 C23 C26 -176.0(3)
C19 C23 C26 C22 1.2(4)
C21 C22 C26 C23 -0.9(4)
O16 C28 C29 C37 -20.2(4)
O15 C28 C29 C37 157.5(2)
O16 C28 C29 C30 -139.8(3)
O15 C28 C29 C30 37.9(3)
O16 C28 C29 C38 97.8(3)
O15 C28 C29 C38 -84.5(3)
C37 C29 C30 C31 61.6(3)
C28 C29 C30 C31 -177.7(2)
C38 C29 C30 C31 -53.6(3)
C29 C30 C31 C32 96.5(3)
C29 C30 C31 C52 -137.8(2)
C29 C30 C31 C35 -11.2(3)
C52 C31 C32 C33 149.4(2)
C35 C31 C32 C33 24.8(3)
C30 C31 C32 C33 -86.9(3)
C31 C32 C33 C39 172.5(2)
C31 C32 C33 C34 1.4(3)
C32 C33 C34 O10 -150.1(2)
C39 C33 C34 O10 38.7(3)
C32 C33 C34 C35 -26.8(3)
C39 C33 C34 C35 161.9(2)
C32 C33 C34 C38 85.0(2)
C39 C33 C34 C38 -86.2(3)
C32 C31 C35 C36 -157.8(2)
C52 C31 C35 C36 78.7(3)
C30 C31 C35 C36 -44.8(3)
C32 C31 C35 C34 -38.5(2)
C52 C31 C35 C34 -162.0(2)
C30 C31 C35 C34 74.5(2)
C32 C31 C35 Cl2 76.9(2)
C52 C31 C35 Cl2 -46.6(3)
C30 C31 C35 Cl2 -170.10(16)
O10 C34 C35 C36 -77.3(3)
C33 C34 C35 C36 160.1(2)
C38 C34 C35 C36 46.6(3)
O10 C34 C35 C31 162.6(2)
C33 C34 C35 C31 40.0(2)
C38 C34 C35 C31 -73.5(2)
O10 C34 C35 Cl2 45.9(3)
C33 C34 C35 Cl2 -76.7(2)
C38 C34 C35 Cl2 169.82(17)
C31 C35 C36 C37 56.0(3)
C34 C35 C36 C37 -55.5(3)
Cl2 C35 C36 C37 -178.3(2)
C31 C35 C36 O9 -124.9(3)
C34 C35 C36 O9 123.6(2)
Cl2 C35 C36 O9 0.8(3)
O9 C36 C37 C29 179.4(3)
C35 C36 C37 C29 -1.6(3)
C28 C29 C37 C36 -178.1(2)
C30 C29 C37 C36 -55.9(3)
C38 C29 C37 C36 60.7(3)
C37 C29 C38 O13 57.2(3)
C28 C29 C38 O13 -62.7(3)
C30 C29 C38 O13 173.1(2)
C37 C29 C38 O12 176.3(2)
C28 C29 C38 O12 56.5(3)
C30 C29 C38 O12 -67.8(3)
C37 C29 C38 C34 -62.6(3)
C28 C29 C38 C34 177.6(2)
C30 C29 C38 C34 53.3(3)
O10 C34 C38 O13 17.9(3)
C33 C34 C38 O13 143.7(2)
C35 C34 C38 O13 -107.5(2)
O10 C34 C38 O12 -106.6(2)
C33 C34 C38 O12 19.2(3)
C35 C34 C38 O12 128.0(2)
O10 C34 C38 C29 135.3(2)
C33 C34 C38 C29 -98.9(2)
C35 C34 C38 C29 9.9(3)
C32 C33 C39 C44 166.6(3)
C34 C33 C39 C44 -23.8(4)
C32 C33 C39 C40 -13.9(4)
C34 C33 C39 C40 155.7(2)
C44 C39 C40 O11 -103.7(3)
C33 C39 C40 O11 76.7(3)
C44 C39 C40 C41 20.3(3)
C33 C39 C40 C41 -159.2(2)
O11 C40 C41 C42 72.9(3)
C39 C40 C41 C42 -51.7(3)
C40 C41 C42 C43 62.5(3)
C41 C42 C43 C44 -41.2(3)
C33 C39 C44 C43 179.9(2)
C40 C39 C44 C43 0.4(4)
C42 C43 C44 C39 10.8(4)
O14 C45 C46 C47 -170.1(3)
O12 C45 C46 C47 5.2(4)
O14 C45 C46 C51 5.9(4)
O12 C45 C46 C51 -178.9(2)
C51 C46 C47 O13 -176.1(2)
C45 C46 C47 O13 -0.1(4)
C51 C46 C47 C48 0.1(4)
C45 C46 C47 C48 176.2(2)
O13 C47 C48 C49 175.4(2)
C46 C47 C48 C49 -0.9(4)
C47 C48 C49 C50 1.1(4)
C48 C49 C50 C51 -0.5(4)
C49 C50 C51 C46 -0.3(4)
C47 C46 C51 C50 0.5(4)
C45 C46 C51 C50 -175.5(3)
C10 C9 O1 C25 -2.3(4)
C8 C9 O1 C25 176.8(2)
C19 C20 O4 C11 -27.4(3)
C21 C20 O4 C11 157.3(2)
O5 C11 O4 C20 46.1(3)
C2 C11 O4 C20 161.48(19)
C7 C11 O4 C20 -79.7(2)
O6 C18 O5 C11 -168.8(2)
C19 C18 O5 C11 14.5(3)
O4 C11 O5 C18 -40.9(3)
C2 C11 O5 C18 -157.0(2)
C7 C11 O5 C18 84.3(3)
O7 C1 O8 C27 0.5(4)
C2 C1 O8 C27 -178.8(2)
C37 C36 O9 C53 8.8(4)
C35 C36 O9 C53 -170.2(2)
O14 C45 O12 C38 -167.8(2)
C46 C45 O12 C38 16.6(3)
O13 C38 O12 C45 -41.3(3)
C29 C38 O12 C45 -157.6(2)
C34 C38 O12 C45 82.8(3)
C48 C47 O13 C38 157.4(2)
C46 C47 O13 C38 -26.3(3)
O12 C38 O13 C47 44.9(3)
C29 C38 O13 C47 161.1(2)
C34 C38 O13 C47 -79.9(3)
O16 C28 O15 C54 -2.6(4)
C29 C28 O15 C54 179.6(2)
O17 C57 O18 C55 8.7(4)
C56 C57 O18 C55 -171.1(3)
C58 C55 O18 C57 157.6(3)
